data_4113408
loop_
_publ_author_name
'Ting Bin Wen'
'Sze Ming Ng'
'Wai Yiu Hung'
'Zhong Yuan Zhou'
'Man Fung Lo'
'Lai-Yung Shek'
'Ian D. Williams'
'Zhenyang Lin'
'Guochen Jia'

_publ_section_title
;
 Protonation and Bromination of an Osmabenzyne: Reactions Leading to the
 Formation of New Metallabenzynes
;
_journal_name_full 'Journal of the American Chemical Society'
_journal_page_first 884
_journal_page_last 885
_journal_paper_doi 10.1021/ja029110r
_journal_volume 125
_journal_year 2003
_chemical_formula_moiety 'C42 H36 Cl2 Os P2, 1.5 (C H2 Cl2)'
_chemical_formula_sum 'C43.5 H39 Cl5 Os P2'
_chemical_formula_weight 991.14
_chemical_name_systematic
; 
 ? 
;
_space_group_IT_number 14
_symmetry_cell_setting monoclinic
_symmetry_space_group_name_Hall '-P 2ybc'
_symmetry_space_group_name_H-M 'P 1 21/c 1'
_atom_sites_solution_hydrogens geom
_atom_sites_solution_primary direct
_atom_sites_solution_secondary difmap
_audit_creation_method SHELXL-97
_cell_angle_alpha 90.00
_cell_angle_beta 94.246(2)
_cell_angle_gamma 90.00
_cell_formula_units_Z 4
_cell_length_a 10.0243(9)
_cell_length_b 22.590(2)
_cell_length_c 17.5821(16)
_cell_measurement_reflns_used CCD
_cell_measurement_temperature 100(2)
_cell_measurement_theta_max 28
_cell_measurement_theta_min 1
_cell_volume 3970.5(6)
_computing_structure_refinement 'SHELXL-97 (Sheldrick, 1997)'
_computing_structure_solution 'SHELXS-97 (Sheldrick, 1990)'
_diffrn_ambient_temperature 100(2)
_diffrn_measured_fraction_theta_full 0.942
_diffrn_measured_fraction_theta_max 0.942
_diffrn_radiation_monochromator graphite
_diffrn_radiation_source 'fine-focus sealed tube'
_diffrn_radiation_type MoK\a
_diffrn_radiation_wavelength 0.71073
_diffrn_reflns_av_R_equivalents 0.0728
_diffrn_reflns_av_sigmaI/netI 0.1034
_diffrn_reflns_limit_h_max 13
_diffrn_reflns_limit_h_min -12
_diffrn_reflns_limit_k_max 14
_diffrn_reflns_limit_k_min -30
_diffrn_reflns_limit_l_max 21
_diffrn_reflns_limit_l_min -23
_diffrn_reflns_number 23906
_diffrn_reflns_theta_full 28.31
_diffrn_reflns_theta_max 28.31
_diffrn_reflns_theta_min 1.47
_exptl_absorpt_coefficient_mu 3.661
_exptl_absorpt_correction_T_max 1.0000
_exptl_absorpt_correction_T_min 0.7125
_exptl_absorpt_correction_type 'empirical based on SADABS'
_exptl_absorpt_process_details SADABS
_exptl_crystal_colour Pink
_exptl_crystal_density_diffrn 1.658
_exptl_crystal_description Needle
_exptl_crystal_F_000 1964
_exptl_crystal_size_max 0.20
_exptl_crystal_size_mid 0.05
_exptl_crystal_size_min 0.03
_refine_diff_density_max 1.609
_refine_diff_density_min -1.282
_refine_diff_density_rms 0.173
_refine_ls_extinction_method none
_refine_ls_goodness_of_fit_ref 0.995
_refine_ls_hydrogen_treatment mixed
_refine_ls_matrix_type full
_refine_ls_number_parameters 478
_refine_ls_number_reflns 9320
_refine_ls_number_restraints 2
_refine_ls_restrained_S_all 0.998
_refine_ls_R_factor_all 0.0926
_refine_ls_R_factor_gt 0.0507
_refine_ls_shift/su_max 0.002
_refine_ls_shift/su_mean 0.000
_refine_ls_structure_factor_coef Fsqd
_refine_ls_weighting_details 'calc w=1/[\s^2^(Fo^2^)+(0.0363P)^2^+0.0000P] where P=(Fo^2^+2Fc^2^)/3'
_refine_ls_weighting_scheme calc
_refine_ls_wR_factor_gt 0.0899
_refine_ls_wR_factor_ref 0.1027
_reflns_number_gt 6322
_reflns_number_total 9320
_reflns_threshold_expression >2sigma(I)
_cod_data_source_file ja029110r-2_s2_2.cif
_cod_data_source_block Complex4
_cod_original_formula_sum 'C43.50 H39 Cl5 Os P2'
_cod_database_code 4113408

loop_
_symmetry_equiv_pos_as_xyz
'x, y, z'
'-x, y+1/2, -z+1/2'
'-x, -y, -z'
'x, -y-1/2, z-1/2'

loop_
_atom_site_label
_atom_site_type_symbol
_atom_site_fract_x
_atom_site_fract_y
_atom_site_fract_z
_atom_site_U_iso_or_equiv
_atom_site_adp_type
_atom_site_occupancy
_atom_site_symmetry_multiplicity
_atom_site_calc_flag
_atom_site_refinement_flags
Os1 Os 0.39750(2) 0.520115(12) 0.214106(14) 0.01511(7) Uani 1 1 d .
Cl1 Cl 0.31043(15) 0.47680(8) 0.09213(9) 0.0241(3) Uani 1 1 d .
Cl2 Cl 0.18886(15) 0.49573(7) 0.27397(10) 0.0248(4) Uani 1 1 d .
P1 P 0.48024(16) 0.42266(8) 0.24498(9) 0.0166(3) Uani 1 1 d .
P2 P 0.30151(16) 0.61458(8) 0.17805(9) 0.0161(3) Uani 1 1 d .
C1 C 0.5058(7) 0.5529(3) 0.2892(4) 0.0241(15) Uani 1 1 d .
C2 C 0.6278(6) 0.5761(3) 0.3120(4) 0.0222(15) Uani 1 1 d .
H2 H 0.654(6) 0.585(3) 0.364(4) 0.027 Uiso 1 1 d .
C3 C 0.7184(6) 0.5797(3) 0.2543(4) 0.0233(15) Uani 1 1 d .
C4 C 0.6817(6) 0.5614(3) 0.1793(4) 0.0214(14) Uani 1 1 d .
H4 H 0.750(6) 0.567(3) 0.140(3) 0.026 Uiso 1 1 d .
C5 C 0.5586(6) 0.5381(3) 0.1567(4) 0.0205(15) Uani 1 1 d .
H5 H 0.541(6) 0.524(3) 0.094(3) 0.025 Uiso 1 1 d .
C6 C 0.8583(6) 0.6041(3) 0.2740(4) 0.0308(18) Uani 1 1 d .
H6A H 0.8681 0.6147 0.3281 0.046 Uiso 1 1 calc R
H6B H 0.8721 0.6393 0.2430 0.046 Uiso 1 1 calc R
H6C H 0.9247 0.5739 0.2634 0.046 Uiso 1 1 calc R
C11 C 0.6496(6) 0.4158(3) 0.2153(3) 0.0156(13) Uani 1 1 d .
C12 C 0.7590(6) 0.4224(3) 0.2663(4) 0.0216(15) Uani 1 1 d .
H12A H 0.7483 0.4239 0.3195 0.026 Uiso 1 1 calc R
C13 C 0.8865(6) 0.4266(3) 0.2392(4) 0.0254(16) Uani 1 1 d .
H13A H 0.9624 0.4314 0.2744 0.030 Uiso 1 1 calc R
C14 C 0.9034(6) 0.4241(3) 0.1630(4) 0.0234(15) Uani 1 1 d .
H14A H 0.9903 0.4275 0.1452 0.028 Uiso 1 1 calc R
C15 C 0.7935(6) 0.4166(3) 0.1121(4) 0.0224(15) Uani 1 1 d .
H15A H 0.8050 0.4139 0.0591 0.027 Uiso 1 1 calc R
C16 C 0.6668(6) 0.4132(3) 0.1377(4) 0.0222(15) Uani 1 1 d .
H16A H 0.5912 0.4089 0.1022 0.027 Uiso 1 1 calc R
C21 C 0.4948(6) 0.4031(3) 0.3457(4) 0.0198(14) Uani 1 1 d .
C22 C 0.4497(6) 0.4407(3) 0.4004(4) 0.0240(15) Uani 1 1 d .
H22A H 0.4124 0.4780 0.3857 0.029 Uiso 1 1 calc R
C23 C 0.4589(7) 0.4239(3) 0.4779(4) 0.0306(17) Uani 1 1 d .
H23A H 0.4283 0.4498 0.5155 0.037 Uiso 1 1 calc R
C24 C 0.5129(7) 0.3693(4) 0.4990(4) 0.0327(18) Uani 1 1 d .
H24A H 0.5194 0.3578 0.5511 0.039 Uiso 1 1 calc R
C25 C 0.5573(7) 0.3316(3) 0.4446(4) 0.0304(17) Uani 1 1 d .
H25A H 0.5951 0.2945 0.4595 0.037 Uiso 1 1 calc R
C26 C 0.5470(6) 0.3478(3) 0.3681(4) 0.0234(15) Uani 1 1 d .
H26A H 0.5756 0.3211 0.3308 0.028 Uiso 1 1 calc R
C31 C 0.3905(6) 0.3587(3) 0.2031(3) 0.0186(14) Uani 1 1 d .
C32 C 0.2512(6) 0.3568(3) 0.2023(4) 0.0256(16) Uani 1 1 d .
H32A H 0.2035 0.3894 0.2211 0.031 Uiso 1 1 calc R
C33 C 0.1832(7) 0.3074(3) 0.1742(4) 0.0318(18) Uani 1 1 d .
H33A H 0.0884 0.3064 0.1739 0.038 Uiso 1 1 calc R
C34 C 0.2486(7) 0.2598(3) 0.1466(4) 0.0317(18) Uani 1 1 d .
H34A H 0.2000 0.2262 0.1275 0.038 Uiso 1 1 calc R
C35 C 0.3863(7) 0.2612(3) 0.1469(4) 0.0313(17) Uani 1 1 d .
H35A H 0.4329 0.2285 0.1274 0.038 Uiso 1 1 calc R
C36 C 0.4571(7) 0.3104(3) 0.1756(4) 0.0240(15) Uani 1 1 d .
H36A H 0.5519 0.3108 0.1763 0.029 Uiso 1 1 calc R
C41 C 0.1547(6) 0.6167(3) 0.1100(4) 0.0190(14) Uani 1 1 d .
C42 C 0.1247(6) 0.6670(3) 0.0662(4) 0.0201(14) Uani 1 1 d .
H42A H 0.1840 0.6999 0.0703 0.024 Uiso 1 1 calc R
C43 C 0.0106(6) 0.6703(3) 0.0170(3) 0.0218(15) Uani 1 1 d .
H43A H -0.0110 0.7057 -0.0104 0.026 Uiso 1 1 calc R
C44 C -0.0725(6) 0.6205(3) 0.0082(3) 0.0188(14) Uani 1 1 d .
H44A H -0.1490 0.6211 -0.0271 0.023 Uiso 1 1 calc R
C45 C -0.0422(6) 0.5707(3) 0.0510(3) 0.0206(14) Uani 1 1 d .
H45A H -0.0990 0.5371 0.0451 0.025 Uiso 1 1 calc R
C46 C 0.0682(6) 0.5683(3) 0.1023(3) 0.0199(14) Uani 1 1 d .
H46A H 0.0854 0.5339 0.1323 0.024 Uiso 1 1 calc R
C51 C 0.4297(6) 0.6572(3) 0.1334(4) 0.0174(14) Uani 1 1 d .
C52 C 0.5177(6) 0.6923(3) 0.1785(4) 0.0197(14) Uani 1 1 d .
H52A H 0.5005 0.7003 0.2299 0.024 Uiso 1 1 calc R
C53 C 0.6321(6) 0.7158(3) 0.1482(4) 0.0218(15) Uani 1 1 d .
H53A H 0.6921 0.7401 0.1786 0.026 Uiso 1 1 calc R
C54 C 0.6561(7) 0.7032(3) 0.0742(4) 0.0248(16) Uani 1 1 d .
H54A H 0.7338 0.7187 0.0535 0.030 Uiso 1 1 calc R
C55 C 0.5692(7) 0.6683(3) 0.0292(4) 0.0258(16) Uani 1 1 d .
H55A H 0.5874 0.6600 -0.0220 0.031 Uiso 1 1 calc R
C56 C 0.4550(6) 0.6454(3) 0.0587(3) 0.0222(15) Uani 1 1 d .
H56A H 0.3946 0.6218 0.0276 0.027 Uiso 1 1 calc R
C61 C 0.2530(6) 0.6623(3) 0.2560(3) 0.0179(14) Uani 1 1 d .
C62 C 0.2269(6) 0.7222(3) 0.2414(4) 0.0230(15) Uani 1 1 d .
H62A H 0.2335 0.7375 0.1915 0.028 Uiso 1 1 calc R
C63 C 0.1915(6) 0.7593(3) 0.2991(4) 0.0280(17) Uani 1 1 d .
H63A H 0.1752 0.8001 0.2891 0.034 Uiso 1 1 calc R
C64 C 0.1799(7) 0.7368(4) 0.3711(4) 0.0329(18) Uani 1 1 d .
H64A H 0.1570 0.7623 0.4111 0.039 Uiso 1 1 calc R
C65 C 0.2009(7) 0.6782(4) 0.3851(4) 0.0330(19) Uani 1 1 d .
H65A H 0.1885 0.6628 0.4344 0.040 Uiso 1 1 calc R
C66 C 0.2406(6) 0.6405(3) 0.3282(4) 0.0285(17) Uani 1 1 d .
H66A H 0.2589 0.6000 0.3392 0.034 Uiso 1 1 calc R
C1S C 0.8390(7) 0.6496(4) 0.5929(4) 0.0374(19) Uani 1 1 d .
H1SA H 0.8438 0.6099 0.6166 0.045 Uiso 1 1 calc R
H1SB H 0.7479 0.6655 0.5976 0.045 Uiso 1 1 calc R
Cl3 Cl 0.9577(2) 0.69677(11) 0.64125(14) 0.0544(6) Uani 1 1 d .
Cl4 Cl 0.8687(3) 0.64387(14) 0.49716(14) 0.0742(8) Uani 1 1 d .
C2S C 0.9438(9) 0.4930(3) 0.5364(5) 0.194(4) Uani 0.50 1 d PD
H2SA H 0.9817 0.4659 0.5741 0.232 Uiso 0.50 1 d PR
H2SB H 0.9179 0.5289 0.5606 0.232 Uiso 0.50 1 d PR
Cl5 Cl 0.8227(9) 0.4639(3) 0.4844(4) 0.138(4) Uani 0.50 1 d PD
Cl6 Cl 0.9438(9) 0.4930(3) 0.5364(5) 0.194(4) Uani 0.50 1 d P

loop_
_atom_site_aniso_label
_atom_site_aniso_U_11
_atom_site_aniso_U_22
_atom_site_aniso_U_33
_atom_site_aniso_U_23
_atom_site_aniso_U_13
_atom_site_aniso_U_12
Os1 0.01504(11) 0.01510(12) 0.01522(12) -0.00022(13) 0.00123(8) -0.00015(13)
Cl1 0.0277(8) 0.0224(8) 0.0212(8) -0.0046(8) -0.0042(6) 0.0008(8)
Cl2 0.0196(8) 0.0249(9) 0.0306(9) 0.0034(7) 0.0072(7) -0.0007(7)
P1 0.0170(8) 0.0161(9) 0.0165(8) 0.0013(7) 0.0001(6) -0.0005(7)
P2 0.0164(8) 0.0154(9) 0.0165(8) -0.0012(7) 0.0013(6) 0.0016(7)
C1 0.029(4) 0.018(4) 0.025(4) 0.008(3) -0.001(3) 0.002(3)
C2 0.021(4) 0.019(4) 0.026(4) -0.002(3) -0.002(3) 0.002(3)
C3 0.026(4) 0.016(3) 0.028(4) 0.003(3) -0.004(3) 0.002(3)
C4 0.015(3) 0.019(4) 0.030(4) -0.004(3) 0.006(3) -0.001(3)
C5 0.021(3) 0.007(3) 0.033(4) -0.001(3) -0.001(3) 0.008(3)
C6 0.021(4) 0.033(4) 0.038(4) -0.006(4) 0.003(3) -0.003(3)
C11 0.013(3) 0.016(3) 0.018(3) -0.002(3) 0.002(2) 0.004(3)
C12 0.027(4) 0.019(4) 0.018(3) 0.000(3) -0.002(3) -0.001(3)
C13 0.017(3) 0.021(4) 0.037(4) 0.005(3) -0.003(3) 0.001(3)
C14 0.021(3) 0.019(4) 0.031(4) 0.001(3) 0.009(3) 0.002(3)
C15 0.022(3) 0.017(3) 0.029(4) 0.000(3) 0.006(3) -0.003(3)
C16 0.023(3) 0.019(4) 0.025(4) -0.001(3) 0.002(3) 0.001(3)
C21 0.016(3) 0.026(4) 0.017(3) 0.003(3) 0.002(3) -0.003(3)
C22 0.022(3) 0.020(4) 0.030(4) 0.003(3) 0.001(3) -0.001(3)
C23 0.050(5) 0.024(4) 0.019(4) 0.002(3) 0.009(3) 0.000(4)
C24 0.046(5) 0.034(4) 0.019(4) 0.008(3) 0.003(3) -0.006(4)
C25 0.036(4) 0.027(4) 0.027(4) 0.009(3) -0.006(3) -0.006(3)
C26 0.031(4) 0.023(4) 0.017(3) 0.004(3) 0.004(3) -0.004(3)
C31 0.019(3) 0.025(4) 0.011(3) 0.003(3) -0.005(3) -0.004(3)
C32 0.019(3) 0.030(4) 0.027(4) 0.006(3) -0.003(3) 0.000(3)
C33 0.026(4) 0.035(5) 0.033(4) 0.006(4) -0.007(3) -0.012(3)
C34 0.043(5) 0.016(4) 0.034(4) 0.001(3) -0.008(4) -0.008(3)
C35 0.046(5) 0.023(4) 0.025(4) 0.000(3) 0.002(3) -0.001(4)
C36 0.030(4) 0.019(4) 0.022(4) 0.004(3) 0.000(3) -0.003(3)
C41 0.018(3) 0.018(3) 0.020(3) 0.001(3) 0.002(3) 0.002(3)
C42 0.013(3) 0.022(4) 0.025(4) 0.000(3) 0.002(3) -0.005(3)
C43 0.020(3) 0.030(4) 0.016(3) 0.001(3) 0.004(3) 0.009(3)
C44 0.014(3) 0.024(4) 0.018(3) -0.002(3) 0.000(3) 0.001(3)
C45 0.019(3) 0.021(4) 0.022(3) -0.002(3) 0.007(3) 0.000(3)
C46 0.021(3) 0.021(4) 0.018(3) 0.000(3) 0.004(3) 0.004(3)
C51 0.015(3) 0.017(3) 0.021(3) 0.001(3) 0.003(3) 0.002(3)
C52 0.016(3) 0.017(3) 0.026(4) -0.001(3) 0.005(3) -0.003(3)
C53 0.017(3) 0.020(4) 0.029(4) 0.003(3) 0.005(3) 0.000(3)
C54 0.025(4) 0.019(4) 0.031(4) -0.001(3) 0.008(3) -0.002(3)
C55 0.033(4) 0.029(4) 0.016(3) 0.006(3) 0.006(3) -0.001(3)
C56 0.023(3) 0.028(4) 0.016(3) 0.003(3) -0.002(3) -0.006(3)
C61 0.015(3) 0.021(4) 0.018(3) -0.004(3) -0.001(2) -0.001(3)
C62 0.018(3) 0.026(4) 0.025(4) -0.002(3) 0.002(3) 0.001(3)
C63 0.023(4) 0.021(4) 0.041(4) -0.003(4) 0.002(3) 0.002(3)
C64 0.035(4) 0.035(5) 0.030(4) -0.013(4) 0.008(3) 0.011(4)
C65 0.042(5) 0.041(5) 0.016(4) -0.006(4) 0.008(3) 0.002(4)
C66 0.027(4) 0.035(5) 0.024(4) -0.001(3) 0.006(3) 0.002(3)
C1S 0.043(5) 0.033(5) 0.035(4) 0.006(4) -0.002(4) -0.011(4)
Cl3 0.0462(13) 0.0552(15) 0.0606(15) 0.0084(13) -0.0036(11) -0.0124(11)
Cl4 0.0755(18) 0.102(2) 0.0466(14) -0.0048(16) 0.0131(12) 0.0007(17)
C2S 0.265(10) 0.115(7) 0.220(9) 0.042(6) 0.141(8) 0.039(7)
Cl5 0.194(8) 0.093(6) 0.109(5) -0.048(4) -0.104(6) 0.077(5)
Cl6 0.265(10) 0.115(7) 0.220(9) 0.042(6) 0.141(8) 0.039(7)

loop_
_atom_type_symbol
_atom_type_description
_atom_type_scat_dispersion_real
_atom_type_scat_dispersion_imag
_atom_type_scat_source
C C 0.0033 0.0016 'International Tables Vol C Tables 4.2.6.8 and 6.1.1.4'
H H 0.0000 0.0000 'International Tables Vol C Tables 4.2.6.8 and 6.1.1.4'
P P 0.1023 0.0942 'International Tables Vol C Tables 4.2.6.8 and 6.1.1.4'
Cl Cl 0.1484 0.1585 'International Tables Vol C Tables 4.2.6.8 and 6.1.1.4'
Os Os -1.2165 7.6030 'International Tables Vol C Tables 4.2.6.8 and 6.1.1.4'

loop_
_geom_angle_atom_site_label_1
_geom_angle_atom_site_label_2
_geom_angle_atom_site_label_3
_geom_angle
_geom_angle_site_symmetry_1
_geom_angle_site_symmetry_3
C1 Os1 C5 79.8(3) . .
C1 Os1 P1 91.8(2) . .
C5 Os1 P1 91.24(17) . .
C1 Os1 P2 92.0(2) . .
C5 Os1 P2 90.53(17) . .
P1 Os1 P2 175.96(6) . .
C1 Os1 Cl1 163.2(2) . .
C5 Os1 Cl1 83.62(19) . .
P1 Os1 Cl1 85.79(6) . .
P2 Os1 Cl1 90.80(6) . .
C1 Os1 Cl2 105.2(2) . .
C5 Os1 Cl2 175.01(19) . .
P1 Os1 Cl2 89.34(6) . .
P2 Os1 Cl2 88.59(6) . .
Cl1 Os1 Cl2 91.48(6) . .
C11 P1 C21 104.4(3) . .
C11 P1 C31 105.0(3) . .
C21 P1 C31 101.6(3) . .
C11 P1 Os1 109.1(2) . .
C21 P1 Os1 116.4(2) . .
C31 P1 Os1 118.8(2) . .
C41 P2 C51 105.2(3) . .
C41 P2 C61 103.2(3) . .
C51 P2 C61 104.2(3) . .
C41 P2 Os1 118.9(2) . .
C51 P2 Os1 107.5(2) . .
C61 P2 Os1 116.5(2) . .
C2 C1 Os1 148.3(6) . .
C1 C2 C3 114.9(6) . .
C4 C3 C2 121.3(6) . .
C4 C3 C6 119.5(6) . .
C2 C3 C6 119.2(6) . .
C5 C4 C3 123.5(6) . .
C4 C5 Os1 132.1(5) . .
C12 C11 C16 119.7(6) . .
C12 C11 P1 121.4(5) . .
C16 C11 P1 118.1(5) . .
C11 C12 C13 119.3(6) . .
C14 C13 C12 120.9(6) . .
C13 C14 C15 119.5(6) . .
C14 C15 C16 120.4(6) . .
C15 C16 C11 120.1(6) . .
C22 C21 C26 119.2(6) . .
C22 C21 P1 121.3(5) . .
C26 C21 P1 119.5(5) . .
C21 C22 C23 120.3(6) . .
C24 C23 C22 119.5(7) . .
C25 C24 C23 120.3(7) . .
C24 C25 C26 120.3(7) . .
C25 C26 C21 120.4(7) . .
C36 C31 C32 118.7(6) . .
C36 C31 P1 121.9(5) . .
C32 C31 P1 119.3(5) . .
C33 C32 C31 119.6(7) . .
C34 C33 C32 121.7(7) . .
C33 C34 C35 119.1(7) . .
C34 C35 C36 120.1(7) . .
C31 C36 C35 120.6(6) . .
C42 C41 C46 118.5(6) . .
C42 C41 P2 120.9(5) . .
C46 C41 P2 120.6(5) . .
C43 C42 C41 121.6(6) . .
C42 C43 C44 118.9(6) . .
C45 C44 C43 119.4(6) . .
C46 C45 C44 121.7(6) . .
C45 C46 C41 119.9(6) . .
C56 C51 C52 119.9(6) . .
C56 C51 P2 119.4(5) . .
C52 C51 P2 119.4(5) . .
C51 C52 C53 120.1(6) . .
C54 C53 C52 119.1(6) . .
C53 C54 C55 121.1(6) . .
C54 C55 C56 120.0(6) . .
C51 C56 C55 119.8(6) . .
C66 C61 C62 119.2(6) . .
C66 C61 P2 121.7(5) . .
C62 C61 P2 119.1(5) . .
C63 C62 C61 120.4(6) . .
C64 C63 C62 119.7(7) . .
C65 C64 C63 120.2(7) . .
C64 C65 C66 120.9(7) . .
C61 C66 C65 119.6(7) . .
Cl4 C1S Cl3 110.7(4) . .
Cl5 C2S C2S 98.8(9) . 3_766
Cl5 C2S Cl6 98.8(9) . 3_766
C2S C2S Cl6 0.0(4) 3_766 3_766

loop_
_geom_bond_atom_site_label_1
_geom_bond_atom_site_label_2
_geom_bond_distance
_geom_bond_site_symmetry_2
Os1 C1 1.805(7) .
Os1 C5 2.008(7) .
Os1 P1 2.4004(17) .
Os1 P2 2.4064(17) .
Os1 Cl1 2.4579(15) .
Os1 Cl2 2.4722(16) .
P1 C11 1.820(6) .
P1 C21 1.821(6) .
P1 C31 1.828(6) .
P2 C41 1.827(6) .
P2 C51 1.829(6) .
P2 C61 1.837(6) .
C1 C2 1.363(9) .
C2 C3 1.413(9) .
C3 C4 1.405(9) .
C3 C6 1.522(9) .
C4 C5 1.372(8) .
C11 C12 1.373(8) .
C11 C16 1.389(8) .
C12 C13 1.400(9) .
C13 C14 1.364(9) .
C14 C15 1.377(9) .
C15 C16 1.381(8) .
C21 C22 1.384(9) .
C21 C26 1.399(9) .
C22 C23 1.412(9) .
C23 C24 1.386(10) .
C24 C25 1.378(10) .
C25 C26 1.391(9) .
C31 C36 1.385(9) .
C31 C32 1.396(8) .
C32 C33 1.381(9) .
C33 C34 1.366(10) .
C34 C35 1.380(9) .
C35 C36 1.393(9) .
C41 C42 1.394(9) .
C41 C46 1.395(9) .
C42 C43 1.385(8) .
C43 C44 1.401(9) .
C44 C45 1.375(9) .
C45 C46 1.375(8) .
C51 C56 1.381(8) .
C51 C52 1.389(8) .
C52 C53 1.404(8) .
C53 C54 1.371(9) .
C54 C55 1.379(9) .
C55 C56 1.392(9) .
C61 C66 1.376(9) .
C61 C62 1.400(9) .
C62 C63 1.382(9) .
C63 C64 1.376(10) .
C64 C65 1.359(10) .
C65 C66 1.395(9) .
C1S Cl4 1.735(7) .
C1S Cl3 1.767(7) .
C2S Cl5 1.605(10) .
C2S C2S 1.795(11) 3_766
C2S Cl6 1.795(11) 3_766
